data_7023559
loop_
_publ_author_name
'Chi, Yan-Hui'
'Shi, Jing-Min'
'Li, Hong-Nan'
'Wei, Wei'
'Cottrill, Ethan'
'Pan, Ning'
'Chen, Hu'
'Liang, Yuan'
'Yu, Li'
'Zhang, Yi-Quan'
'Hou, Chao'

_publ_section_title
;
 \p-\p Stacking, spin density and magnetic coupling strength.
;
_journal_issue 44
_journal_name_full 'Dalton transactions (Cambridge, England : 2003)'
_journal_page_first 15559
_journal_page_last 15569
_journal_paper_doi 10.1039/c3dt51476e
_journal_volume 42
_journal_year 2013
_chemical_formula_sum 'C16 H12 Cl2 Cu N4'
_chemical_formula_weight 394.74
_chemical_name_systematic
;
?
;
_space_group_IT_number 2
_symmetry_cell_setting triclinic
_symmetry_space_group_name_Hall '-P 1'
_symmetry_space_group_name_H-M 'P -1'
_atom_sites_solution_hydrogens geom
_atom_sites_solution_primary direct
_atom_sites_solution_secondary difmap
_audit_creation_method SHELXL-97
_cell_angle_alpha 93.092(4)
_cell_angle_beta 98.507(4)
_cell_angle_gamma 93.259(4)
_cell_formula_units_Z 2
_cell_length_a 8.113(2)
_cell_length_b 8.852(2)
_cell_length_c 10.802(3)
_cell_measurement_reflns_used 1618
_cell_measurement_temperature 298(2)
_cell_measurement_theta_max 28.8215
_cell_measurement_theta_min 2.309
_cell_volume 764.5(3)
_computing_cell_refinement 'SAINT (Bruker, 1997)'
_computing_data_collection 'SMART (Bruker, 1997)'
_computing_data_reduction SAINT
_computing_molecular_graphics SHELXTL
_computing_publication_material 'SHELXTL and local programs'
_computing_structure_refinement SHELXTL
_computing_structure_solution 'SHELXTL (Bruker, 2001)'
_diffrn_ambient_temperature 293(2)
_diffrn_measured_fraction_theta_full 0.972
_diffrn_measured_fraction_theta_max 0.972
_diffrn_measurement_device_type 'Bruker Smart APEX CCD'
_diffrn_measurement_method '\f and \w scans'
_diffrn_radiation_monochromator graphite
_diffrn_radiation_source 'fine-focus sealed tube'
_diffrn_radiation_type MoK\a
_diffrn_radiation_wavelength 0.71073
_diffrn_reflns_av_R_equivalents 0.0184
_diffrn_reflns_av_sigmaI/netI 0.0442
_diffrn_reflns_limit_h_max 9
_diffrn_reflns_limit_h_min -9
_diffrn_reflns_limit_k_max 7
_diffrn_reflns_limit_k_min -10
_diffrn_reflns_limit_l_max 13
_diffrn_reflns_limit_l_min -13
_diffrn_reflns_number 3964
_diffrn_reflns_theta_full 25.49
_diffrn_reflns_theta_max 25.49
_diffrn_reflns_theta_min 1.91
_exptl_absorpt_coefficient_mu 1.781
_exptl_absorpt_correction_T_max 0.8420
_exptl_absorpt_correction_T_min 0.7399
_exptl_absorpt_correction_type multi-scan
_exptl_absorpt_process_details 'SADABS (Sheldrick, 1996)'
_exptl_crystal_colour prism
_exptl_crystal_density_diffrn 1.715
_exptl_crystal_density_method 'not measured'
_exptl_crystal_description green
_exptl_crystal_F_000 398
_exptl_crystal_size_max 0.18
_exptl_crystal_size_mid 0.16
_exptl_crystal_size_min 0.10
_refine_diff_density_max 0.417
_refine_diff_density_min -0.424
_refine_diff_density_rms 0.075
_refine_ls_extinction_method none
_refine_ls_goodness_of_fit_ref 1.014
_refine_ls_hydrogen_treatment constr
_refine_ls_matrix_type full
_refine_ls_number_parameters 209
_refine_ls_number_reflns 2766
_refine_ls_number_restraints 0
_refine_ls_restrained_S_all 1.014
_refine_ls_R_factor_all 0.0512
_refine_ls_R_factor_gt 0.0402
_refine_ls_shift/su_max 0.003
_refine_ls_shift/su_mean 0.000
_refine_ls_structure_factor_coef Fsqd
_refine_ls_weighting_details 'calc w=1/[\s^2^(Fo^2^)+(0.0517P)^2^+0.0000P] where P=(Fo^2^+2Fc^2^)/3'
_refine_ls_weighting_scheme calc
_refine_ls_wR_factor_gt 0.0916
_refine_ls_wR_factor_ref 0.0949
_reflns_number_gt 2255
_reflns_number_total 2766
_reflns_threshold_expression >2sigma(I)
_cod_data_source_file c3dt51476e.txt
_cod_data_source_block 110908am
_cod_depositor_comments
;
The following automatic conversions were performed:

'_symmetry_cell_setting' value 'Triclinic' changed to 'triclinic'
according to /home/saulius/struct/CIF-dictionaries/cif_core.dic
dictionary named 'cif_core.dic' version 2.4.2 from 2011-04-26.

Automatic conversion script
Id: cif_fix_values 1891 2012-01-12 08:04:46Z andrius 
;
_cod_original_cell_volume 764.4(4)
_cod_original_sg_symbol_H-M P-1
_cod_database_code 7023559

loop_
_symmetry_equiv_pos_as_xyz
'x, y, z'
'-x, -y, -z'

loop_
_atom_site_label
_atom_site_type_symbol
_atom_site_fract_x
_atom_site_fract_y
_atom_site_fract_z
_atom_site_U_iso_or_equiv
_atom_site_adp_type
_atom_site_occupancy
_atom_site_symmetry_multiplicity
_atom_site_calc_flag
_atom_site_refinement_flags
C1 C -0.1872(5) 0.4207(4) 0.6946(4) 0.0514(10) Uani 1 1 d .
H1A H -0.2815 0.4345 0.7373 0.077 Uiso 1 1 calc R
H1B H -0.2010 0.4730 0.6186 0.077 Uiso 1 1 calc R
H1C H -0.0870 0.4606 0.7477 0.077 Uiso 1 1 calc R
C2 C -0.1751(4) 0.2567(4) 0.6640(3) 0.0357(8) Uani 1 1 d .
C3 C -0.2999(4) 0.1519(4) 0.5993(3) 0.0389(9) Uani 1 1 d .
H3 H -0.4090 0.1719 0.5677 0.047 Uiso 1 1 calc R
C4 C -0.2312(4) 0.0176(4) 0.5918(3) 0.0355(8) Uani 1 1 d .
H4 H -0.2831 -0.0729 0.5535 0.043 Uiso 1 1 calc R
C5 C 0.0568(4) -0.0591(4) 0.6723(3) 0.0296(7) Uani 1 1 d .
C6 C 0.0437(4) -0.2143(4) 0.6368(3) 0.0362(8) Uani 1 1 d .
H6 H -0.0562 -0.2617 0.5957 0.043 Uiso 1 1 calc R
C7 C 0.1822(5) -0.2937(4) 0.6643(3) 0.0383(8) Uani 1 1 d .
H7 H 0.1765 -0.3970 0.6418 0.046 Uiso 1 1 calc R
C8 C 0.3340(4) -0.2222(4) 0.7262(3) 0.0327(8) Uani 1 1 d .
C9 C 0.3322(4) -0.0684(4) 0.7580(3) 0.0296(7) Uani 1 1 d .
C10 C 0.4743(4) 0.0161(4) 0.8256(3) 0.0293(7) Uani 1 1 d .
C11 C 0.6217(4) -0.0558(4) 0.8585(3) 0.0348(8) Uani 1 1 d .
C12 C 0.6231(5) -0.2129(4) 0.8231(3) 0.0435(9) Uani 1 1 d .
H12 H 0.7208 -0.2619 0.8442 0.052 Uiso 1 1 calc R
C13 C 0.4865(5) -0.2935(4) 0.7596(3) 0.0417(9) Uani 1 1 d .
H13 H 0.4921 -0.3959 0.7377 0.050 Uiso 1 1 calc R
C14 C 0.7564(5) 0.0355(4) 0.9250(3) 0.0430(9) Uani 1 1 d .
H14 H 0.8582 -0.0056 0.9495 0.052 Uiso 1 1 calc R
C15 C 0.7373(5) 0.1851(5) 0.9535(3) 0.0441(9) Uani 1 1 d .
H15 H 0.8270 0.2462 0.9964 0.053 Uiso 1 1 calc R
C16 C 0.5839(4) 0.2469(4) 0.9185(3) 0.0395(9) Uani 1 1 d .
H16 H 0.5727 0.3484 0.9406 0.047 Uiso 1 1 calc R
Cl1 Cl 0.31167(10) 0.33214(9) 0.59329(8) 0.0363(2) Uani 1 1 d .
Cl2 Cl 0.19823(14) 0.42154(11) 0.91252(9) 0.0553(3) Uani 1 1 d .
Cu1 Cu 0.21678(5) 0.22969(4) 0.77693(4) 0.03213(16) Uani 1 1 d .
N1 N 0.4539(3) 0.1654(3) 0.8548(2) 0.0321(7) Uani 1 1 d .
N2 N 0.1969(3) 0.0112(3) 0.7307(2) 0.0278(6) Uani 1 1 d .
N3 N -0.0711(3) 0.0398(3) 0.6512(2) 0.0310(6) Uani 1 1 d .
N4 N -0.0355(3) 0.1882(3) 0.6967(3) 0.0320(6) Uani 1 1 d .

loop_
_atom_site_aniso_label
_atom_site_aniso_U_11
_atom_site_aniso_U_22
_atom_site_aniso_U_33
_atom_site_aniso_U_23
_atom_site_aniso_U_13
_atom_site_aniso_U_12
C1 0.044(2) 0.037(2) 0.076(3) 0.009(2) 0.013(2) 0.0141(18)
C2 0.037(2) 0.0332(19) 0.041(2) 0.0098(16) 0.0138(16) 0.0108(16)
C3 0.0294(19) 0.043(2) 0.045(2) 0.0084(17) 0.0034(16) 0.0074(17)
C4 0.0280(18) 0.039(2) 0.039(2) 0.0033(16) 0.0015(15) 0.0025(16)
C5 0.0337(18) 0.0274(18) 0.0295(18) 0.0043(14) 0.0073(14) 0.0071(15)
C6 0.038(2) 0.0270(18) 0.041(2) 0.0027(15) -0.0016(16) 0.0008(16)
C7 0.047(2) 0.0244(18) 0.042(2) -0.0020(15) 0.0031(17) 0.0049(16)
C8 0.0375(19) 0.0290(18) 0.0318(18) 0.0041(15) 0.0023(15) 0.0088(16)
C9 0.0344(18) 0.0237(17) 0.0307(18) 0.0033(14) 0.0027(14) 0.0062(14)
C10 0.0328(18) 0.0290(18) 0.0268(17) 0.0072(14) 0.0037(14) 0.0051(15)
C11 0.0333(19) 0.042(2) 0.0289(18) 0.0079(15) 0.0012(15) 0.0079(16)
C12 0.039(2) 0.047(2) 0.045(2) 0.0065(18) 0.0019(17) 0.0202(19)
C13 0.051(2) 0.0307(19) 0.044(2) 0.0038(16) 0.0034(18) 0.0158(18)
C14 0.034(2) 0.055(3) 0.039(2) 0.0086(18) -0.0028(16) 0.0090(18)
C15 0.037(2) 0.053(2) 0.037(2) 0.0002(18) -0.0048(16) -0.0068(19)
C16 0.043(2) 0.036(2) 0.038(2) -0.0022(16) 0.0022(17) 0.0002(17)
Cl1 0.0387(5) 0.0298(4) 0.0399(5) 0.0034(4) 0.0030(4) 0.0055(4)
Cl2 0.0665(7) 0.0440(6) 0.0511(6) -0.0169(5) -0.0038(5) 0.0197(5)
Cu1 0.0341(3) 0.0238(2) 0.0375(3) -0.00055(17) 0.00135(18) 0.00658(17)
N1 0.0352(16) 0.0286(16) 0.0310(16) 0.0019(12) 0.0010(12) 0.0005(13)
N2 0.0276(14) 0.0246(14) 0.0310(15) 0.0024(11) 0.0010(12) 0.0073(12)
N3 0.0270(15) 0.0253(15) 0.0405(16) 0.0025(12) 0.0024(12) 0.0067(12)
N4 0.0326(15) 0.0240(14) 0.0403(16) 0.0024(12) 0.0060(12) 0.0068(12)

loop_
_atom_type_symbol
_atom_type_description
_atom_type_scat_dispersion_real
_atom_type_scat_dispersion_imag
_atom_type_scat_source
C C 0.0033 0.0016 'International Tables Vol C Tables 4.2.6.8 and 6.1.1.4'
H H 0.0000 0.0000 'International Tables Vol C Tables 4.2.6.8 and 6.1.1.4'
N N 0.0061 0.0033 'International Tables Vol C Tables 4.2.6.8 and 6.1.1.4'
Cl Cl 0.1484 0.1585 'International Tables Vol C Tables 4.2.6.8 and 6.1.1.4'
Cu Cu 0.3201 1.2651 'International Tables Vol C Tables 4.2.6.8 and 6.1.1.4'

loop_
_geom_angle_atom_site_label_1
_geom_angle_atom_site_label_2
_geom_angle_atom_site_label_3
_geom_angle
C2 C1 H1A 109.5
C2 C1 H1B 109.5
H1A C1 H1B 109.5
C2 C1 H1C 109.5
H1A C1 H1C 109.5
H1B C1 H1C 109.5
N4 C2 C3 110.1(3)
N4 C2 C1 121.9(3)
C3 C2 C1 128.0(3)
C4 C3 C2 106.9(3)
C4 C3 H3 126.6
C2 C3 H3 126.6
C3 C4 N3 106.7(3)
C3 C4 H4 126.7
N3 C4 H4 126.7
N2 C5 N3 111.8(3)
N2 C5 C6 122.5(3)
N3 C5 C6 125.7(3)
C7 C6 C5 117.8(3)
C7 C6 H6 121.1
C5 C6 H6 121.1
C6 C7 C8 121.2(3)
C6 C7 H7 119.4
C8 C7 H7 119.4
C9 C8 C7 116.0(3)
C9 C8 C13 117.9(3)
C7 C8 C13 126.1(3)
N2 C9 C8 123.3(3)
N2 C9 C10 114.8(3)
C8 C9 C10 121.9(3)
N1 C10 C11 124.6(3)
N1 C10 C9 115.9(3)
C11 C10 C9 119.4(3)
C10 C11 C14 116.0(3)
C10 C11 C12 118.2(3)
C14 C11 C12 125.9(3)
C13 C12 C11 122.2(3)
C13 C12 H12 118.9
C11 C12 H12 118.9
C12 C13 C8 120.5(3)
C12 C13 H13 119.8
C8 C13 H13 119.8
C15 C14 C11 119.7(3)
C15 C14 H14 120.2
C11 C14 H14 120.2
C14 C15 C16 120.4(3)
C14 C15 H15 119.8
C16 C15 H15 119.8
N1 C16 C15 122.0(3)
N1 C16 H16 119.0
C15 C16 H16 119.0
N2 Cu1 N4 76.39(10)
N2 Cu1 N1 78.66(10)
N4 Cu1 N1 154.30(11)
N2 Cu1 Cl2 150.43(8)
N4 Cu1 Cl2 100.65(8)
N1 Cu1 Cl2 97.97(8)
N2 Cu1 Cl1 101.69(8)
N4 Cu1 Cl1 96.35(8)
N1 Cu1 Cl1 94.61(8)
Cl2 Cu1 Cl1 107.87(4)
C16 N1 C10 117.3(3)
C16 N1 Cu1 130.6(2)
C10 N1 Cu1 111.9(2)
C5 N2 C9 119.1(3)
C5 N2 Cu1 122.4(2)
C9 N2 Cu1 118.4(2)
C4 N3 N4 111.2(3)
C4 N3 C5 131.6(3)
N4 N3 C5 117.2(3)
C2 N4 N3 105.1(3)
C2 N4 Cu1 142.6(2)
N3 N4 Cu1 111.98(19)

loop_
_geom_bond_atom_site_label_1
_geom_bond_atom_site_label_2
_geom_bond_distance
C1 C2 1.483(5)
C1 H1A 0.9600
C1 H1B 0.9600
C1 H1C 0.9600
C2 N4 1.326(4)
C2 C3 1.410(5)
C3 C4 1.345(5)
C3 H3 0.9300
C4 N3 1.359(4)
C4 H4 0.9300
C5 N2 1.320(4)
C5 N3 1.397(4)
C5 C6 1.400(4)
C6 C7 1.363(5)
C6 H6 0.9300
C7 C8 1.409(5)
C7 H7 0.9300
C8 C9 1.387(4)
C8 C13 1.428(5)
C9 N2 1.343(4)
C9 C10 1.420(4)
C10 N1 1.367(4)
C10 C11 1.395(5)
C11 C14 1.403(5)
C11 C12 1.423(5)
C12 C13 1.356(5)
C12 H12 0.9300
C13 H13 0.9300
C14 C15 1.366(5)
C14 H14 0.9300
C15 C16 1.397(5)
C15 H15 0.9300
C16 N1 1.323(4)
C16 H16 0.9300
Cl1 Cu1 2.4322(10)
Cl2 Cu1 2.2086(11)
Cu1 N2 1.962(3)
Cu1 N4 2.105(3)
Cu1 N1 2.105(3)
N3 N4 1.376(4)

loop_
_geom_torsion_atom_site_label_1
_geom_torsion_atom_site_label_2
_geom_torsion_atom_site_label_3
_geom_torsion_atom_site_label_4
_geom_torsion
N4 C2 C3 C4 -0.9(4)
C1 C2 C3 C4 178.9(4)
C2 C3 C4 N3 0.7(4)
N2 C5 C6 C7 0.0(5)
N3 C5 C6 C7 179.6(3)
C5 C6 C7 C8 -0.2(5)
C6 C7 C8 C9 0.8(5)
C6 C7 C8 C13 -180.0(3)
C7 C8 C9 N2 -1.2(5)
C13 C8 C9 N2 179.4(3)
C7 C8 C9 C10 177.1(3)
C13 C8 C9 C10 -2.2(5)
N2 C9 C10 N1 0.7(4)
C8 C9 C10 N1 -177.8(3)
N2 C9 C10 C11 -179.8(3)
C8 C9 C10 C11 1.7(5)
N1 C10 C11 C14 -0.7(5)
C9 C10 C11 C14 179.9(3)
N1 C10 C11 C12 179.0(3)
C9 C10 C11 C12 -0.4(5)
C10 C11 C12 C13 -0.3(5)
C14 C11 C12 C13 179.4(3)
C11 C12 C13 C8 -0.3(5)
C9 C8 C13 C12 1.5(5)
C7 C8 C13 C12 -177.7(3)
C10 C11 C14 C15 0.1(5)
C12 C11 C14 C15 -179.6(4)
C11 C14 C15 C16 1.0(6)
C14 C15 C16 N1 -1.6(5)
C15 C16 N1 C10 1.0(5)
C15 C16 N1 Cu1 -174.3(2)
C11 C10 N1 C16 0.2(5)
C9 C10 N1 C16 179.6(3)
C11 C10 N1 Cu1 176.3(2)
C9 C10 N1 Cu1 -4.3(3)
N2 Cu1 N1 C16 -179.9(3)
N4 Cu1 N1 C16 -165.8(3)
Cl2 Cu1 N1 C16 -29.7(3)
Cl1 Cu1 N1 C16 79.1(3)
N2 Cu1 N1 C10 4.7(2)
N4 Cu1 N1 C10 18.7(4)
Cl2 Cu1 N1 C10 154.9(2)
Cl1 Cu1 N1 C10 -96.3(2)
N3 C5 N2 C9 179.9(3)
C6 C5 N2 C9 -0.4(5)
N3 C5 N2 Cu1 -1.2(4)
C6 C5 N2 Cu1 178.5(2)
C8 C9 N2 C5 1.1(5)
C10 C9 N2 C5 -177.4(3)
C8 C9 N2 Cu1 -177.9(2)
C10 C9 N2 Cu1 3.7(4)
N4 Cu1 N2 C5 2.7(2)
N1 Cu1 N2 C5 176.5(3)
Cl2 Cu1 N2 C5 90.3(3)
Cl1 Cu1 N2 C5 -91.1(2)
N4 Cu1 N2 C9 -178.4(2)
N1 Cu1 N2 C9 -4.6(2)
Cl2 Cu1 N2 C9 -90.8(3)
Cl1 Cu1 N2 C9 87.8(2)
C3 C4 N3 N4 -0.3(4)
C3 C4 N3 C5 179.8(3)
N2 C5 N3 C4 177.6(3)
C6 C5 N3 C4 -2.1(6)
N2 C5 N3 N4 -2.3(4)
C6 C5 N3 N4 178.1(3)
C3 C2 N4 N3 0.7(4)
C1 C2 N4 N3 -179.1(3)
C3 C2 N4 Cu1 173.6(3)
C1 C2 N4 Cu1 -6.1(6)
C4 N3 N4 C2 -0.2(3)
C5 N3 N4 C2 179.7(3)
C4 N3 N4 Cu1 -175.6(2)
C5 N3 N4 Cu1 4.3(3)
N2 Cu1 N4 C2 -176.2(4)
N1 Cu1 N4 C2 169.6(3)
Cl2 Cu1 N4 C2 33.9(4)
Cl1 Cu1 N4 C2 -75.7(4)
N2 Cu1 N4 N3 -3.6(2)
N1 Cu1 N4 N3 -17.7(4)
Cl2 Cu1 N4 N3 -153.44(19)
Cl1 Cu1 N4 N3 97.0(2)
